data_4074019
loop_
_publ_author_name
'Kilgore, Uriah J.'
'Tomaszewski, John'
'Fan, Hongjun'
'Huffman, John C.'
'Mindiola, Daniel J.'

_publ_section_title
;
 Niobium Bis-alkylidene Complexes Prepared by a Multi-Electron Redox
 Process
;
_journal_issue 25
_journal_name_full Organometallics
_journal_page_first 6132
_journal_paper_doi 10.1021/om7008233
_journal_volume 26
_journal_year 2007
_chemical_formula_sum 'C30 H50 Cl N Nb P2 Si'
_chemical_formula_weight 643.10
_chemical_name_systematic
; 
 ? 
;
_space_group_IT_number 14
_symmetry_cell_setting monoclinic
_symmetry_space_group_name_Hall '-P 2yn'
_symmetry_space_group_name_H-M 'P 1 21/n 1'
_atom_sites_solution_hydrogens geom
_atom_sites_solution_primary direct
_atom_sites_solution_secondary difmap
_audit_creation_method SHELXL-97
_cell_angle_alpha 90.00
_cell_angle_beta 101.02(3)
_cell_angle_gamma 90.00
_cell_formula_units_Z 4
_cell_length_a 9.797(2)
_cell_length_b 16.224(3)
_cell_length_c 21.789(4)
_cell_measurement_reflns_used 1972
_cell_measurement_temperature 128(2)
_cell_measurement_theta_max 30.00
_cell_measurement_theta_min 2.28
_cell_volume 3399.4(12)
_computing_cell_refinement 'SAINT (Bruker, 1999)'
_computing_data_collection 'SMART (Bruker, 1999)'
_computing_data_reduction 'SAINT (Bruker, 1999), XTEL (local package)'
_computing_molecular_graphics 'Reciprocal Net (http://recipnet.org)'
_computing_structure_refinement 'SHELXL-97 (Sheldrick, 1997)'
_computing_structure_solution 'SHELXS-97 (Sheldrick, 1990)'
_diffrn_ambient_temperature 128(2)
_diffrn_detector 'CCD area detector'
_diffrn_detector_area_resol_mean 44.52
_diffrn_detector_type 'Bruker SMART 6000'
_diffrn_measured_fraction_theta_full 0.999
_diffrn_measured_fraction_theta_max 0.999
_diffrn_measurement_details '   0.30 degree frames measured for 15.16 seconds each'
_diffrn_measurement_device 'three-circle goniometer with fixed chi'
_diffrn_measurement_device_type 'Bruker Platform goniometer'
_diffrn_measurement_method '\w scans'
_diffrn_radiation_monochromator graphite
_diffrn_radiation_source 'fine-focus sealed tube'
_diffrn_radiation_type MoK\a
_diffrn_radiation_wavelength 0.71073
_diffrn_reflns_av_R_equivalents 0.0482
_diffrn_reflns_av_sigmaI/netI 0.0270
_diffrn_reflns_limit_h_max 13
_diffrn_reflns_limit_h_min -13
_diffrn_reflns_limit_k_max 22
_diffrn_reflns_limit_k_min -22
_diffrn_reflns_limit_l_max 30
_diffrn_reflns_limit_l_min -30
_diffrn_reflns_number 76680
_diffrn_reflns_theta_full 30.03
_diffrn_reflns_theta_max 30.03
_diffrn_reflns_theta_min 1.90
_diffrn_standards_decay_% 0.0
_exptl_absorpt_coefficient_mu 0.581
_exptl_absorpt_correction_type none
_exptl_crystal_colour red
_exptl_crystal_density_diffrn 1.257
_exptl_crystal_density_method 'not measured'
_exptl_crystal_description 'cleaved prism'
_exptl_crystal_F_000 1356
_exptl_crystal_size_max 0.28
_exptl_crystal_size_mid 0.25
_exptl_crystal_size_min 0.17
_refine_diff_density_max 1.248
_refine_diff_density_min -0.958
_refine_diff_density_rms 0.084
_refine_ls_extinction_method none
_refine_ls_goodness_of_fit_ref 1.040
_refine_ls_hydrogen_treatment mixed
_refine_ls_matrix_type full
_refine_ls_number_parameters 523
_refine_ls_number_reflns 9936
_refine_ls_number_restraints 0
_refine_ls_restrained_S_all 1.040
_refine_ls_R_factor_all 0.0458
_refine_ls_R_factor_gt 0.0374
_refine_ls_shift/su_max 0.002
_refine_ls_shift/su_mean 0.000
_refine_ls_structure_factor_coef Fsqd
_refine_ls_weighting_details 'calc w=1/[\s^2^(Fo^2^)+(0.0611P)^2^+2.1285P] where P=(Fo^2^+2Fc^2^)/3'
_refine_ls_weighting_scheme calc
_refine_ls_wR_factor_gt 0.1028
_refine_ls_wR_factor_ref 0.1078
_reflns_number_gt 8344
_reflns_number_total 9936
_reflns_threshold_expression >2sigma(I)
_cod_data_source_file om7008233.cif
_cod_data_source_block 06154
_cod_depositor_comments
;
The following automatic conversions were performed:

'_symmetry_cell_setting' value 'Monoclinic' changed to 'monoclinic'
according to /home/saulius/struct/CIF-dictionaries/cif_core.dic
dictionary named 'cif_core.dic' version 2.4.1 from 2010-06-29.

Automatic conversion script
Id: cif_fix_values 1715 2011-07-08 13:25:40Z adriana 
;
_cod_original_sg_symbol_H-M 'P2(1)/n  '
_cod_database_code 4074019

loop_
_symmetry_equiv_pos_as_xyz
'x, y, z'
'-x+1/2, y+1/2, -z+1/2'
'-x, -y, -z'
'x-1/2, -y-1/2, z-1/2'

loop_
_atom_site_label
_atom_site_type_symbol
_atom_site_fract_x
_atom_site_fract_y
_atom_site_fract_z
_atom_site_U_iso_or_equiv
_atom_site_adp_type
_atom_site_occupancy
_atom_site_symmetry_multiplicity
_atom_site_calc_flag
_atom_site_refinement_flags
_atom_site_disorder_assembly
_atom_site_disorder_group
Nb1 Nb 0.956720(17) 0.854816(11) 0.187566(8) 0.02368(6) Uani 1 1 d . . .
P2 P 0.75310(5) 0.94601(3) 0.20745(2) 0.01924(10) Uani 1 1 d . . .
C3 C 0.62531(18) 0.91695(11) 0.13922(8) 0.0197(3) Uani 1 1 d . . .
C4 C 0.5057(2) 0.96341(12) 0.11684(9) 0.0234(4) Uani 1 1 d . . .
C5 C 0.41744(19) 0.94612(12) 0.06021(9) 0.0239(4) Uani 1 1 d . . .
C6 C 0.2912(2) 0.99794(15) 0.03685(12) 0.0315(5) Uani 1 1 d . . .
C7 C 0.4550(2) 0.88045(13) 0.02560(9) 0.0236(4) Uani 1 1 d . . .
C8 C 0.57268(19) 0.83333(12) 0.04657(8) 0.0211(3) Uani 1 1 d . . .
C9 C 0.65982(18) 0.84912(10) 0.10459(8) 0.0176(3) Uani 1 1 d . . .
N10 N 0.78251(15) 0.80346(9) 0.12664(7) 0.0184(3) Uani 1 1 d . . .
C11 C 0.78836(19) 0.72189(11) 0.10361(8) 0.0191(3) Uani 1 1 d . . .
C12 C 0.6728(2) 0.66923(12) 0.09247(9) 0.0229(3) Uani 1 1 d . . .
C13 C 0.6832(2) 0.58966(13) 0.07101(10) 0.0276(4) Uani 1 1 d . . .
C14 C 0.8088(2) 0.55806(12) 0.06024(10) 0.0294(4) Uani 1 1 d . . .
C15 C 0.8197(3) 0.47087(15) 0.03726(15) 0.0438(6) Uani 1 1 d . . .
C16 C 0.9242(2) 0.60929(12) 0.07258(10) 0.0279(4) Uani 1 1 d . . .
C17 C 0.9165(2) 0.69004(11) 0.09382(9) 0.0219(3) Uani 1 1 d . . .
P18 P 1.06378(5) 0.75850(3) 0.11563(2) 0.02076(10) Uani 1 1 d . . .
C19 C 0.7619(2) 1.05977(12) 0.20308(10) 0.0289(4) Uani 1 1 d . . .
C20 C 0.8022(3) 1.08748(16) 0.14225(11) 0.0384(5) Uani 1 1 d . . .
C21 C 0.8657(3) 1.09177(15) 0.25951(12) 0.0403(6) Uani 1 1 d . . .
C22 C 0.6769(2) 0.92549(13) 0.27757(9) 0.0272(4) Uani 1 1 d . . .
C23 C 0.6465(3) 0.83407(17) 0.28254(13) 0.0390(5) Uani 1 1 d . . .
C24 C 0.5487(3) 0.9767(2) 0.28147(14) 0.0444(6) Uani 1 1 d . . .
C25 C 1.2186(2) 0.69408(13) 0.14300(11) 0.0277(4) Uani 1 1 d . . .
C26 C 1.1997(3) 0.64032(17) 0.19822(15) 0.0402(6) Uani 1 1 d . . .
C27 C 1.3436(2) 0.75116(16) 0.16134(13) 0.0353(5) Uani 1 1 d . . .
C28 C 1.0934(2) 0.80577(12) 0.04209(9) 0.0239(4) Uani 1 1 d . . .
C29 C 0.9712(2) 0.86169(14) 0.01536(11) 0.0310(4) Uani 1 1 d . . .
C30 C 1.1232(3) 0.74414(15) -0.00669(12) 0.0364(5) Uani 1 1 d . . .
C31 C 0.9968(3) 0.79416(17) 0.26517(11) 0.0379(5) Uani 1 1 d . A .
Si32 Si 1.10204(8) 0.80492(6) 0.34363(3) 0.04644(19) Uani 1 1 d . . .
C33 C 1.2508(12) 0.7400(8) 0.3633(5) 0.138(6) Uani 0.550(9) 1 d P A 1
H80 H 1.3094 0.7461 0.3319 0.207 Uiso 0.550(9) 1 calc PR A 1
H78 H 1.2208 0.6825 0.3645 0.207 Uiso 0.550(9) 1 calc PR A 1
H79 H 1.3039 0.7557 0.4044 0.207 Uiso 0.550(9) 1 calc PR A 1
C34 C 0.9888(13) 0.8048(10) 0.4022(4) 0.100(4) Uani 0.550(9) 1 d P A 1
H81 H 1.0463 0.8065 0.4443 0.149 Uiso 0.550(9) 1 calc PR A 1
H82 H 0.9320 0.7547 0.3975 0.149 Uiso 0.550(9) 1 calc PR A 1
H83 H 0.9280 0.8533 0.3960 0.149 Uiso 0.550(9) 1 calc PR A 1
C35 C 1.1744(12) 0.9198(6) 0.3507(3) 0.093(4) Uani 0.550(9) 1 d P A 1
H84 H 1.2412 0.9260 0.3901 0.139 Uiso 0.550(9) 1 calc PR A 1
H86 H 1.0970 0.9583 0.3500 0.139 Uiso 0.550(9) 1 calc PR A 1
H85 H 1.2205 0.9316 0.3156 0.139 Uiso 0.550(9) 1 calc PR A 1
Cl36 Cl 1.12722(5) 0.96242(4) 0.18134(3) 0.03426(12) Uani 1 1 d . . .
H37 H 0.483(3) 1.0094(16) 0.1418(12) 0.030(6) Uiso 1 1 d . . .
H38 H 0.310(4) 1.039(3) 0.014(2) 0.081(13) Uiso 1 1 d . . .
H39 H 0.247(4) 1.009(2) 0.0684(18) 0.072(11) Uiso 1 1 d . . .
H40 H 0.238(4) 0.972(2) 0.0005(18) 0.065(10) Uiso 1 1 d . . .
H41 H 0.395(3) 0.8717(15) -0.0131(12) 0.024(6) Uiso 1 1 d . . .
H42 H 0.598(3) 0.7890(16) 0.0196(12) 0.028(6) Uiso 1 1 d . . .
H43 H 0.595(3) 0.6858(16) 0.0991(12) 0.030(6) Uiso 1 1 d . . .
H44 H 0.606(3) 0.5566(17) 0.0630(13) 0.034(7) Uiso 1 1 d . . .
H45 H 0.766(4) 0.436(3) 0.058(2) 0.087(13) Uiso 1 1 d . . .
H46 H 0.759(4) 0.467(2) -0.0030(18) 0.062(10) Uiso 1 1 d . . .
H47 H 0.923(3) 0.4538(19) 0.0373(15) 0.052(9) Uiso 1 1 d . . .
H48 H 1.015(3) 0.5891(16) 0.0658(12) 0.029(6) Uiso 1 1 d . . .
H49 H 0.672(3) 1.0766(16) 0.2041(12) 0.030(6) Uiso 1 1 d . . .
H50 H 0.891(3) 1.068(2) 0.1402(15) 0.049(9) Uiso 1 1 d . . .
H51 H 0.735(3) 1.0653(18) 0.1057(14) 0.044(8) Uiso 1 1 d . . .
H52 H 0.798(4) 1.148(2) 0.1455(19) 0.077(12) Uiso 1 1 d . . .
H53 H 0.958(4) 1.069(2) 0.2593(16) 0.057(10) Uiso 1 1 d . . .
H54 H 0.878(4) 1.152(2) 0.2565(17) 0.064(10) Uiso 1 1 d . . .
H55 H 0.843(3) 1.079(2) 0.3000(16) 0.052(9) Uiso 1 1 d . . .
H56 H 0.750(3) 0.9409(16) 0.3151(12) 0.031(6) Uiso 1 1 d . . .
H57 H 0.606(4) 0.821(2) 0.3209(17) 0.064(10) Uiso 1 1 d . . .
H58 H 0.724(3) 0.796(2) 0.2801(14) 0.049(8) Uiso 1 1 d . . .
H59 H 0.578(4) 0.814(2) 0.2474(16) 0.054(9) Uiso 1 1 d . . .
H60 H 0.485(4) 0.961(2) 0.2519(17) 0.059(10) Uiso 1 1 d . . .
H61 H 0.521(3) 0.9598(17) 0.3186(13) 0.034(7) Uiso 1 1 d . . .
H62 H 0.566(3) 1.039(2) 0.2799(15) 0.053(9) Uiso 1 1 d . . .
H63 H 1.231(3) 0.6615(15) 0.1072(11) 0.022(6) Uiso 1 1 d . . .
H64 H 1.126(3) 0.6041(19) 0.1880(14) 0.043(8) Uiso 1 1 d . . .
H65 H 1.276(4) 0.614(2) 0.2161(16) 0.058(9) Uiso 1 1 d . . .
H66 H 1.189(3) 0.674(2) 0.2293(15) 0.046(9) Uiso 1 1 d . . .
H67 H 1.360(3) 0.7815(17) 0.1249(13) 0.036(7) Uiso 1 1 d . . .
H68 H 1.327(3) 0.7901(19) 0.1957(14) 0.044(8) Uiso 1 1 d . . .
H69 H 1.424(3) 0.7177(19) 0.1766(14) 0.044(8) Uiso 1 1 d . . .
H70 H 1.178(3) 0.8398(17) 0.0543(13) 0.034(7) Uiso 1 1 d . . .
H71 H 0.960(3) 0.9049(19) 0.0457(14) 0.044(8) Uiso 1 1 d . . .
H72 H 0.987(3) 0.8866(18) -0.0260(14) 0.038(7) Uiso 1 1 d . . .
H73 H 0.896(3) 0.8321(18) 0.0098(13) 0.036(7) Uiso 1 1 d . . .
H74 H 1.040(3) 0.7097(19) -0.0208(14) 0.045(8) Uiso 1 1 d . . .
H75 H 1.202(4) 0.712(2) 0.0061(17) 0.065(11) Uiso 1 1 d . . .
H76 H 1.134(3) 0.7735(18) -0.0452(14) 0.041(8) Uiso 1 1 d . . .
H77 H 0.932(4) 0.744(2) 0.2511(17) 0.065(10) Uiso 1 1 d . . .
C33A C 1.1324(14) 0.6903(5) 0.3745(4) 0.077(3) Uani 0.450(9) 1 d P A 2
H78A H 1.1908 0.6611 0.3498 0.116 Uiso 0.450(9) 1 calc PR A 2
H80A H 1.0426 0.6622 0.3704 0.116 Uiso 0.450(9) 1 calc PR A 2
H79A H 1.1787 0.6910 0.4185 0.116 Uiso 0.450(9) 1 calc PR A 2
C34A C 1.0092(15) 0.8551(10) 0.3981(6) 0.103(7) Uani 0.450(9) 1 d P A 2
H81A H 1.0718 0.8621 0.4386 0.154 Uiso 0.450(9) 1 calc PR A 2
H83A H 0.9296 0.8211 0.4035 0.154 Uiso 0.450(9) 1 calc PR A 2
H82A H 0.9760 0.9092 0.3817 0.154 Uiso 0.450(9) 1 calc PR A 2
C35A C 1.2669(11) 0.8505(10) 0.3456(4) 0.108(6) Uani 0.450(9) 1 d P A 2
H84A H 1.3134 0.8589 0.3891 0.163 Uiso 0.450(9) 1 calc PR A 2
H86A H 1.2551 0.9038 0.3239 0.163 Uiso 0.450(9) 1 calc PR A 2
H85A H 1.3236 0.8142 0.3247 0.163 Uiso 0.450(9) 1 calc PR A 2

loop_
_atom_site_aniso_label
_atom_site_aniso_U_11
_atom_site_aniso_U_22
_atom_site_aniso_U_33
_atom_site_aniso_U_23
_atom_site_aniso_U_13
_atom_site_aniso_U_12
Nb1 0.01780(9) 0.03004(10) 0.02117(9) -0.00558(6) -0.00136(6) 0.00538(6)
P2 0.0202(2) 0.0184(2) 0.0182(2) -0.00242(16) 0.00160(16) 0.00234(16)
C3 0.0184(8) 0.0202(8) 0.0196(8) 0.0001(6) 0.0015(6) 0.0017(6)
C4 0.0219(8) 0.0221(8) 0.0259(9) 0.0018(7) 0.0038(7) 0.0050(7)
C5 0.0182(8) 0.0256(9) 0.0269(9) 0.0096(7) 0.0015(7) 0.0014(7)
C6 0.0206(9) 0.0325(11) 0.0390(12) 0.0131(9) 0.0000(8) 0.0046(8)
C7 0.0199(8) 0.0284(9) 0.0203(8) 0.0052(7) -0.0017(7) -0.0017(7)
C8 0.0205(8) 0.0236(8) 0.0181(8) 0.0004(7) 0.0008(6) -0.0008(7)
C9 0.0157(7) 0.0186(8) 0.0184(7) 0.0018(6) 0.0029(6) 0.0002(6)
N10 0.0170(7) 0.0177(7) 0.0198(7) -0.0017(5) 0.0016(5) 0.0032(5)
C11 0.0218(8) 0.0182(8) 0.0174(7) 0.0001(6) 0.0043(6) 0.0012(6)
C12 0.0234(9) 0.0224(8) 0.0240(9) -0.0004(7) 0.0075(7) -0.0011(7)
C13 0.0332(10) 0.0223(9) 0.0286(10) -0.0015(7) 0.0093(8) -0.0068(8)
C14 0.0406(11) 0.0187(9) 0.0324(10) -0.0030(7) 0.0158(9) -0.0018(8)
C15 0.0574(17) 0.0229(10) 0.0578(17) -0.0131(10) 0.0278(14) -0.0055(10)
C16 0.0327(10) 0.0204(9) 0.0343(10) -0.0002(8) 0.0156(8) 0.0036(8)
C17 0.0232(8) 0.0182(8) 0.0257(9) 0.0003(7) 0.0081(7) 0.0018(6)
P18 0.0178(2) 0.0194(2) 0.0256(2) 0.00123(17) 0.00531(17) 0.00371(16)
C19 0.0355(11) 0.0203(9) 0.0288(10) -0.0026(7) 0.0011(8) 0.0002(8)
C20 0.0501(15) 0.0303(11) 0.0313(11) 0.0080(9) -0.0009(10) -0.0076(10)
C21 0.0566(16) 0.0258(11) 0.0334(12) -0.0060(9) -0.0043(11) -0.0101(10)
C22 0.0276(9) 0.0321(10) 0.0224(9) -0.0001(7) 0.0061(7) 0.0017(8)
C23 0.0383(13) 0.0376(12) 0.0421(13) 0.0073(10) 0.0101(11) -0.0059(10)
C24 0.0425(14) 0.0560(17) 0.0401(14) 0.0013(12) 0.0212(12) 0.0148(12)
C25 0.0211(9) 0.0265(9) 0.0371(11) 0.0072(8) 0.0096(8) 0.0073(7)
C26 0.0286(11) 0.0396(13) 0.0537(16) 0.0236(12) 0.0111(11) 0.0090(10)
C27 0.0190(9) 0.0393(12) 0.0469(13) 0.0137(10) 0.0046(9) 0.0049(8)
C28 0.0229(9) 0.0209(8) 0.0286(9) 0.0025(7) 0.0064(7) 0.0015(7)
C29 0.0273(10) 0.0318(11) 0.0325(11) 0.0075(9) 0.0022(8) 0.0056(8)
C30 0.0495(14) 0.0302(11) 0.0344(12) -0.0007(9) 0.0206(10) 0.0019(10)
C31 0.0317(11) 0.0479(14) 0.0303(11) -0.0024(10) -0.0036(9) 0.0127(10)
Si32 0.0368(4) 0.0670(5) 0.0295(3) 0.0067(3) -0.0088(3) 0.0009(3)
C33 0.118(9) 0.167(12) 0.095(7) 0.009(7) -0.066(7) 0.064(9)
C34 0.097(7) 0.175(12) 0.023(3) 0.016(6) 0.002(3) -0.022(9)
C35 0.114(8) 0.099(6) 0.049(4) 0.004(4) -0.024(4) -0.042(6)
Cl36 0.0270(2) 0.0385(3) 0.0386(3) -0.0080(2) 0.0098(2) -0.0067(2)
C33A 0.146(10) 0.046(4) 0.045(4) 0.014(3) 0.031(5) 0.010(5)
C34A 0.100(10) 0.149(13) 0.044(6) -0.049(8) -0.026(6) 0.083(10)
C35A 0.064(6) 0.198(17) 0.054(5) 0.006(7) -0.013(4) -0.079(9)

loop_
_atom_type_symbol
_atom_type_description
_atom_type_scat_dispersion_real
_atom_type_scat_dispersion_imag
_atom_type_scat_source
C C 0.0033 0.0016 'International Tables Vol C Tables 4.2.6.8 and 6.1.1.4'
H H 0.0000 0.0000 'International Tables Vol C Tables 4.2.6.8 and 6.1.1.4'
N N 0.0061 0.0033 'International Tables Vol C Tables 4.2.6.8 and 6.1.1.4'
Si Si 0.0817 0.0704 'International Tables Vol C Tables 4.2.6.8 and 6.1.1.4'
P P 0.1023 0.0942 'International Tables Vol C Tables 4.2.6.8 and 6.1.1.4'
Cl Cl 0.1484 0.1585 'International Tables Vol C Tables 4.2.6.8 and 6.1.1.4'
Nb Nb -2.0727 0.6215 'International Tables Vol C Tables 4.2.6.8 and 6.1.1.4'

loop_
_geom_angle_atom_site_label_1
_geom_angle_atom_site_label_2
_geom_angle_atom_site_label_3
_geom_angle
C31 Nb1 N10 110.64(9)
C31 Nb1 Cl36 112.76(9)
N10 Nb1 Cl36 136.39(5)
C31 Nb1 P18 100.69(7)
N10 Nb1 P18 75.72(4)
Cl36 Nb1 P18 92.15(3)
C31 Nb1 P2 100.32(7)
N10 Nb1 P2 77.03(4)
Cl36 Nb1 P2 99.11(2)
P18 Nb1 P2 150.05(2)
C3 P2 C19 104.41(9)
C3 P2 C22 107.77(9)
C19 P2 C22 104.57(10)
C3 P2 Nb1 98.49(6)
C19 P2 Nb1 121.11(8)
C22 P2 Nb1 118.71(7)
C4 C3 C9 120.24(17)
C4 C3 P2 123.11(14)
C9 C3 P2 116.27(13)
C5 C4 C3 122.44(18)
C5 C4 H37 118.5(15)
C3 C4 H37 119.0(15)
C4 C5 C7 116.71(17)
C4 C5 C6 121.3(2)
C7 C5 C6 122.00(19)
C5 C6 H38 111(3)
C5 C6 H39 109(2)
H38 C6 H39 119(3)
C5 C6 H40 108(2)
H38 C6 H40 90(3)
H39 C6 H40 117(3)
C8 C7 C5 122.14(18)
C8 C7 H41 123.2(15)
C5 C7 H41 114.6(15)
C7 C8 C9 121.28(18)
C7 C8 H42 119.4(15)
C9 C8 H42 119.3(15)
C8 C9 C3 117.13(16)
C8 C9 N10 122.66(16)
C3 C9 N10 120.08(15)
C9 N10 C11 117.17(14)
C9 N10 Nb1 122.42(11)
C11 N10 Nb1 120.32(11)
C12 C11 C17 117.59(17)
C12 C11 N10 122.90(16)
C17 C11 N10 119.45(16)
C13 C12 C11 121.17(18)
C13 C12 H43 118.8(18)
C11 C12 H43 120.0(18)
C12 C13 C14 121.66(19)
C12 C13 H44 120.1(17)
C14 C13 H44 118.3(17)
C16 C14 C13 117.39(18)
C16 C14 C15 121.2(2)
C13 C14 C15 121.4(2)
C14 C15 H45 109(3)
C14 C15 H46 107(2)
H45 C15 H46 95(3)
C14 C15 H47 112.1(18)
H45 C15 H47 118(3)
H46 C15 H47 114(3)
C14 C16 C17 122.17(19)
C14 C16 H48 119.8(15)
C17 C16 H48 118.0(15)
C16 C17 C11 119.99(17)
C16 C17 P18 124.85(15)
C11 C17 P18 115.03(13)
C17 P18 C25 107.58(9)
C17 P18 C28 106.03(9)
C25 P18 C28 105.05(9)
C17 P18 Nb1 97.77(6)
C25 P18 Nb1 123.55(8)
C28 P18 Nb1 115.19(7)
C20 C19 C21 110.9(2)
C20 C19 P2 111.22(16)
C21 C19 P2 109.13(15)
C20 C19 H49 109.8(16)
C21 C19 H49 111.7(16)
P2 C19 H49 103.8(17)
C19 C20 H50 110(2)
C19 C20 H51 110.2(17)
H50 C20 H51 109(3)
C19 C20 H52 102(2)
H50 C20 H52 113(3)
H51 C20 H52 113(3)
C19 C21 H53 110(2)
C19 C21 H54 111(2)
H53 C21 H54 104(3)
C19 C21 H55 115.0(19)
H53 C21 H55 107(3)
H54 C21 H55 109(3)
C24 C22 C23 110.7(2)
C24 C22 P2 114.50(16)
C23 C22 P2 110.41(16)
C24 C22 H56 106.7(15)
C23 C22 H56 107.6(15)
P2 C22 H56 106.5(15)
C22 C23 H57 112(2)
C22 C23 H58 116.1(19)
H57 C23 H58 110(3)
C22 C23 H59 112.6(19)
H57 C23 H59 105(3)
H58 C23 H59 100(3)
C22 C24 H60 107(2)
C22 C24 H61 105.3(17)
H60 C24 H61 106(3)
C22 C24 H62 112.9(19)
H60 C24 H62 112(3)
H61 C24 H62 113(3)
C26 C25 C27 110.7(2)
C26 C25 P18 111.23(15)
C27 C25 P18 108.04(15)
C26 C25 H63 112.1(14)
C27 C25 H63 108.8(15)
P18 C25 H63 105.8(15)
C25 C26 H64 112.4(19)
C25 C26 H65 114(2)
H64 C26 H65 111(3)
C25 C26 H66 108(2)
H64 C26 H66 111(3)
H65 C26 H66 100(3)
C25 C27 H67 110.2(16)
C25 C27 H68 109.7(17)
H67 C27 H68 111(2)
C25 C27 H69 108.3(18)
H67 C27 H69 108(2)
H68 C27 H69 109(2)
C29 C28 C30 111.35(19)
C29 C28 P18 109.63(14)
C30 C28 P18 114.46(15)
C29 C28 H70 108.9(16)
C30 C28 H70 107.0(16)
P18 C28 H70 105.1(16)
C28 C29 H71 110.2(17)
C28 C29 H72 109.3(16)
H71 C29 H72 111(2)
C28 C29 H73 107.9(19)
H71 C29 H73 107(3)
H72 C29 H73 111(2)
C28 C30 H74 109.4(18)
C28 C30 H75 115(2)
H74 C30 H75 111(3)
C28 C30 H76 110.0(17)
H74 C30 H76 103(2)
H75 C30 H76 108(3)
Si32 C31 Nb1 138.96(17)
Si32 C31 H77 123(2)
Nb1 C31 H77 98(2)
C35A Si32 C33 62.7(7)
C35A Si32 C34A 111.4(7)
C33 Si32 C34A 126.5(5)
C35A Si32 C31 114.3(3)
C33 Si32 C31 117.2(3)
C34A Si32 C31 112.9(4)
C35A Si32 C34 130.6(5)
C33 Si32 C34 113.9(6)
C34A Si32 C34 26.8(6)
C31 Si32 C34 109.9(4)
C35A Si32 C33A 107.9(6)
C33 Si32 C33A 45.6(5)
C34A Si32 C33A 105.1(6)
C31 Si32 C33A 104.4(3)
C34 Si32 C33A 80.5(5)
C35A Si32 C35 45.3(5)
C33 Si32 C35 105.8(5)
C34A Si32 C35 75.2(6)
C31 Si32 C35 106.9(2)
C34 Si32 C35 101.5(5)
C33A Si32 C35 145.6(4)
Si32 C33 H80 109.5
Si32 C33 H78 109.5
Si32 C33 H79 109.5
Si32 C34 H81 109.5
Si32 C34 H82 109.5
Si32 C34 H83 109.5
Si32 C35 H84 109.5
Si32 C35 H86 109.5
Si32 C35 H85 109.5
Si32 C33A H78A 109.5
Si32 C33A H80A 109.5
H78A C33A H80A 109.5
Si32 C33A H79A 109.5
H78A C33A H79A 109.5
H80A C33A H79A 109.5
Si32 C34A H81A 109.5
Si32 C34A H83A 109.5
H81A C34A H83A 109.5
Si32 C34A H82A 109.5
H81A C34A H82A 109.5
H83A C34A H82A 109.5
Si32 C35A H84A 109.5
Si32 C35A H86A 109.5
H84A C35A H86A 109.5
Si32 C35A H85A 109.5
H84A C35A H85A 109.5
H86A C35A H85A 109.5

loop_
_geom_bond_atom_site_label_1
_geom_bond_atom_site_label_2
_geom_bond_distance
Nb1 C31 1.931(2)
Nb1 N10 2.1221(16)
Nb1 Cl36 2.4378(7)
Nb1 P18 2.5744(7)
Nb1 P2 2.5859(6)
P2 C3 1.8133(19)
P2 C19 1.851(2)
P2 C22 1.854(2)
C3 C4 1.400(2)
C3 C9 1.412(2)
C4 C5 1.393(3)
C4 H37 0.97(3)
C5 C7 1.395(3)
C5 C6 1.502(3)
C6 H38 0.88(4)
C6 H39 0.89(4)
C6 H40 0.96(4)
C7 C8 1.386(3)
C7 H41 0.94(2)
C8 C9 1.407(2)
C8 H42 0.99(3)
C9 N10 1.415(2)
N10 C11 1.420(2)
C11 C12 1.402(3)
C11 C17 1.411(2)
C12 C13 1.383(3)
C12 H43 0.85(3)
C13 C14 1.394(3)
C13 H44 0.91(3)
C14 C16 1.387(3)
C14 C15 1.511(3)
C15 H45 0.94(4)
C15 H46 0.96(4)
C15 H47 1.04(3)
C16 C17 1.396(3)
C16 H48 0.99(3)
C17 P18 1.811(2)
P18 C25 1.845(2)
P18 C28 1.849(2)
C19 C20 1.521(3)
C19 C21 1.529(3)
C19 H49 0.93(3)
C20 H50 0.93(3)
C20 H51 1.00(3)
C20 H52 0.99(4)
C21 H53 0.98(4)
C21 H54 0.98(3)
C21 H55 0.97(3)
C22 C24 1.522(3)
C22 C23 1.521(3)
C22 H56 1.01(3)
C23 H57 1.01(4)
C23 H58 0.98(3)
C23 H59 0.97(3)
C24 H60 0.85(4)
C24 H61 0.94(3)
C24 H62 1.03(3)
C25 C26 1.526(3)
C25 C27 1.526(3)
C25 H63 0.97(2)
C26 H64 0.93(3)
C26 H65 0.89(4)
C26 H66 0.89(3)
C27 H67 0.97(3)
C27 H68 1.02(3)
C27 H69 0.97(3)
C28 C29 1.526(3)
C28 C30 1.528(3)
C28 H70 0.99(3)
C29 H71 0.98(3)
C29 H72 1.03(3)
C29 H73 0.87(3)
C30 H74 0.99(3)
C30 H75 0.93(4)
C30 H76 0.99(3)
C31 Si32 1.828(2)
C31 H77 1.05(4)
Si32 C35A 1.770(8)
Si32 C33 1.783(9)
Si32 C34A 1.821(11)
Si32 C34 1.844(11)
Si32 C33A 1.980(7)
Si32 C35 1.989(8)
C33 H80 0.9800
C33 H78 0.9800
C33 H79 0.9800
C34 H81 0.9800
C34 H82 0.9800
C34 H83 0.9800
C35 H84 0.9800
C35 H86 0.9800
C35 H85 0.9800
C33A H78A 0.9800
C33A H80A 0.9800
C33A H79A 0.9800
C34A H81A 0.9800
C34A H83A 0.9800
C34A H82A 0.9800
C35A H84A 0.9800
C35A H86A 0.9800
C35A H85A 0.9800

loop_
_geom_torsion_atom_site_label_1
_geom_torsion_atom_site_label_2
_geom_torsion_atom_site_label_3
_geom_torsion_atom_site_label_4
_geom_torsion
C31 Nb1 P2 C3 -124.57(10)
N10 Nb1 P2 C3 -15.56(7)
Cl36 Nb1 P2 C3 120.13(6)
P18 Nb1 P2 C3 9.37(7)
C31 Nb1 P2 C19 122.86(12)
N10 Nb1 P2 C19 -128.14(9)
Cl36 Nb1 P2 C19 7.55(8)
P18 Nb1 P2 C19 -103.21(9)
C31 Nb1 P2 C22 -8.87(12)
N10 Nb1 P2 C22 100.14(9)
Cl36 Nb1 P2 C22 -124.17(8)
P18 Nb1 P2 C22 125.06(8)
C19 P2 C3 C4 -37.19(19)
C22 P2 C3 C4 73.61(18)
Nb1 P2 C3 C4 -162.48(15)
C19 P2 C3 C9 135.68(15)
C22 P2 C3 C9 -113.52(15)
Nb1 P2 C3 C9 10.39(14)
C9 C3 C4 C5 -0.7(3)
P2 C3 C4 C5 171.86(15)
C3 C4 C5 C7 -1.1(3)
C3 C4 C5 C6 -178.93(19)
C4 C5 C7 C8 1.2(3)
C6 C5 C7 C8 178.96(19)
C5 C7 C8 C9 0.7(3)
C7 C8 C9 C3 -2.5(3)
C7 C8 C9 N10 -178.40(17)
C4 C3 C9 C8 2.5(3)
P2 C3 C9 C8 -170.58(13)
C4 C3 C9 N10 178.53(16)
P2 C3 C9 N10 5.4(2)
C8 C9 N10 C11 -25.7(2)
C3 C9 N10 C11 158.51(16)
C8 C9 N10 Nb1 150.99(14)
C3 C9 N10 Nb1 -24.8(2)
C31 Nb1 N10 C9 119.78(15)
Cl36 Nb1 N10 C9 -66.16(15)
P18 Nb1 N10 C9 -143.98(14)
P2 Nb1 N10 C9 23.48(12)
C31 Nb1 N10 C11 -63.64(15)
Cl36 Nb1 N10 C11 110.42(12)
P18 Nb1 N10 C11 32.60(12)
P2 Nb1 N10 C11 -159.94(13)
C9 N10 C11 C12 -37.4(2)
Nb1 N10 C11 C12 145.83(15)
C9 N10 C11 C17 145.46(17)
Nb1 N10 C11 C17 -31.3(2)
C17 C11 C12 C13 -1.7(3)
N10 C11 C12 C13 -178.90(18)
C11 C12 C13 C14 0.8(3)
C12 C13 C14 C16 0.7(3)
C12 C13 C14 C15 179.5(2)
C13 C14 C16 C17 -1.2(3)
C15 C14 C16 C17 180.0(2)
C14 C16 C17 C11 0.2(3)
C14 C16 C17 P18 175.91(17)
C12 C11 C17 C16 1.3(3)
N10 C11 C17 C16 178.53(17)
C12 C11 C17 P18 -174.86(14)
N10 C11 C17 P18 2.4(2)
C16 C17 P18 C25 -28.1(2)
C11 C17 P18 C25 147.84(15)
C16 C17 P18 C28 83.93(19)
C11 C17 P18 C28 -100.18(15)
C16 C17 P18 Nb1 -156.98(17)
C11 C17 P18 Nb1 18.91(15)
C31 Nb1 P18 C17 84.74(11)
N10 Nb1 P18 C17 -24.05(8)
Cl36 Nb1 P18 C17 -161.62(6)
P2 Nb1 P18 C17 -49.12(7)
C31 Nb1 P18 C25 -32.41(12)
N10 Nb1 P18 C25 -141.20(9)
Cl36 Nb1 P18 C25 81.23(8)
P2 Nb1 P18 C25 -166.27(8)
C31 Nb1 P18 C28 -163.41(11)
N10 Nb1 P18 C28 87.80(9)
Cl36 Nb1 P18 C28 -49.77(8)
P2 Nb1 P18 C28 62.73(8)
C3 P2 C19 C20 -58.32(19)
C22 P2 C19 C20 -171.42(17)
Nb1 P2 C19 C20 51.14(19)
C3 P2 C19 C21 178.98(17)
C22 P2 C19 C21 65.9(2)
Nb1 P2 C19 C21 -71.56(19)
C3 P2 C22 C24 -63.5(2)
C19 P2 C22 C24 47.2(2)
Nb1 P2 C22 C24 -174.13(17)
C3 P2 C22 C23 62.25(18)
C19 P2 C22 C23 172.94(16)
Nb1 P2 C22 C23 -48.38(18)
C17 P18 C25 C26 -58.5(2)
C28 P18 C25 C26 -171.17(18)
Nb1 P18 C25 C26 53.8(2)
C17 P18 C25 C27 179.84(15)
C28 P18 C25 C27 67.18(18)
Nb1 P18 C25 C27 -67.82(17)
C17 P18 C28 C29 66.86(16)
C25 P18 C28 C29 -179.40(15)
Nb1 P18 C28 C29 -40.03(16)
C17 P18 C28 C30 -59.07(18)
C25 P18 C28 C30 54.68(19)
Nb1 P18 C28 C30 -165.96(15)
N10 Nb1 C31 Si32 -167.13(18)
Cl36 Nb1 C31 Si32 17.3(2)
P18 Nb1 C31 Si32 114.2(2)
P2 Nb1 C31 Si32 -87.2(2)
Nb1 C31 Si32 C35A -38.2(7)
Nb1 C31 Si32 C33 -108.7(6)
Nb1 C31 Si32 C34A 90.6(7)
Nb1 C31 Si32 C34 119.2(6)
Nb1 C31 Si32 C33A -155.9(4)
Nb1 C31 Si32 C35 9.8(5)
